data_9015250
loop_
_publ_author_name
'Warren, B.'

_publ_section_title
;
 The structure of tremolite H2 Ca2 Mg5 (Si O3)8
 _cod_database_code 1011222
;
_journal_name_full 'Zeitschrift fur Kristallographie'
_journal_page_first 42
_journal_page_last 57
_journal_volume 72
_journal_year 1929
_chemical_formula_sum 'Ca2 Mg5 O24 Si8'
_chemical_name_mineral Tremolite
_space_group_IT_number 12
_symmetry_space_group_name_Hall '-I 2y'
_symmetry_space_group_name_H-M 'I 1 2/m 1'
_cell_angle_alpha 90
_cell_angle_beta 73.97
_cell_angle_gamma 90
_cell_length_a 9.77
_cell_length_b 17.79999
_cell_length_c 5.26
_cell_formula_units_Z 2
_cell_volume 879.177
_database_code_amcsd 0018086
_exptl_crystal_density_diffrn 3.061
_cod_duplicate_entry 1011222
_cod_original_formula_sum 'O24 Ca2 Mg5 Si8'
_cod_database_code 9015250

loop_
_space_group_symop_operation_xyz
x,y,z
1/2+x,1/2+y,1/2+z
x,-y,z
1/2+x,1/2-y,1/2+z
-x,y,-z
1/2-x,1/2+y,1/2-z
-x,-y,-z
1/2-x,1/2-y,1/2-z

loop_
_atom_site_label
_atom_site_fract_x
_atom_site_fract_y
_atom_site_fract_z
O1 0.14000 0.08000 0.10000
O2 0.14000 0.00000 -0.40000
O3 0.14000 0.18000 -0.40000
O4 0.14000 0.25000 0.10000
O5 0.14000 0.36000 -0.25000
O6 0.14000 0.39000 0.25000
O7 0.14000 0.50000 -0.40000
Ca1 0.00000 0.28000 0.50000
Mg1 0.00000 0.09000 0.50000
Mg2 0.00000 0.17000 0.00000
Mg3 0.00000 0.00000 0.00000
Si1 0.29000 0.08000 0.01000
Si2 0.29000 0.18000 -0.49000

loop_
_cod_related_entry_id
_cod_related_entry_database
_cod_related_entry_code
1 AMCSD 0018086
